data_2235978
loop_
_publ_author_name
'Song, Yanxi'
'Chidan Kumar, C. S.'
'Chandraju, S.'
'Naveen, S.'
'Li, Hongqi'

_publ_section_title
;
 4-[(4-Chlorophenyl)(phenyl)methyl]piperazin-1-ium picrate monohydrate
;
_journal_coeditor_code SJ5246
_journal_issue 8
_journal_name_full 'Acta Crystallographica Section E'
_journal_page_first o2486
_journal_paper_doi 10.1107/S1600536812031984
_journal_volume 68
_journal_year 2012
_chemical_formula_iupac 'C17 H20 Cl N2 +, C6 H2 N3 O7 -, H2 O'
_chemical_formula_moiety 'C17 H20 Cl N2 +, C6 H2 N3 O7 -, H2 O'
_chemical_formula_sum 'C23 H24 Cl N5 O8'
_chemical_formula_weight 533.92
_chemical_melting_point_gt 441
_chemical_melting_point_lt 445
_chemical_name_common
;
4-[(4-Chlorophenyl)(phenyl)methyl]piperazin-1-ium picrate monohydrate
;
_chemical_name_systematic
;
4-[(4-Chlorophenyl)(phenyl)methyl]piperazin-1-ium 2,4,6-trinitrophenolate
monohydrate
;
_space_group_IT_number 15
_symmetry_cell_setting monoclinic
_symmetry_space_group_name_Hall '-C 2yc'
_symmetry_space_group_name_H-M 'C 1 2/c 1'
_atom_sites_solution_hydrogens geom
_atom_sites_solution_primary direct
_atom_sites_solution_secondary difmap
_cell_angle_alpha 90.00
_cell_angle_beta 93.0290(10)
_cell_angle_gamma 90.00
_cell_formula_units_Z 8
_cell_length_a 21.144(2)
_cell_length_b 8.2997(8)
_cell_length_c 28.528(3)
_cell_measurement_reflns_used 2514
_cell_measurement_temperature 296(2)
_cell_measurement_theta_max 20.95
_cell_measurement_theta_min 2.34
_cell_volume 4999.4(9)
_computing_cell_refinement 'SAINT (Bruker, 2005)'
_computing_data_collection 'APEX2 (Bruker, 2005)'
_computing_data_reduction 'SAINT (Bruker, 2005)'
_computing_molecular_graphics 'SHELXTL (Sheldrick, 2008)'
_computing_publication_material 'SHELXTL (Sheldrick, 2008)'
_computing_structure_refinement 'SHELXL97 (Sheldrick, 2008)'
_computing_structure_solution 'SHELXS97 (Sheldrick, 2008)'
_diffrn_ambient_temperature 296(2)
_diffrn_measured_fraction_theta_full 0.997
_diffrn_measured_fraction_theta_max 0.997
_diffrn_measurement_device_type 'Bruker APEXII CCD'
_diffrn_measurement_method '\f and \w scans'
_diffrn_radiation_monochromator graphite
_diffrn_radiation_source 'fine-focus sealed tube'
_diffrn_radiation_type MoK\a
_diffrn_radiation_wavelength 0.71073
_diffrn_reflns_av_R_equivalents 0.0261
_diffrn_reflns_av_sigmaI/netI 0.0315
_diffrn_reflns_limit_h_max 20
_diffrn_reflns_limit_h_min -25
_diffrn_reflns_limit_k_max 8
_diffrn_reflns_limit_k_min -9
_diffrn_reflns_limit_l_max 33
_diffrn_reflns_limit_l_min -31
_diffrn_reflns_number 12567
_diffrn_reflns_theta_full 25.05
_diffrn_reflns_theta_max 25.05
_diffrn_reflns_theta_min 2.34
_exptl_absorpt_coefficient_mu 0.211
_exptl_absorpt_correction_T_max 0.9854
_exptl_absorpt_correction_T_min 0.9493
_exptl_absorpt_correction_type multi-scan
_exptl_absorpt_process_details '(SADABS; Bruker, 2005)'
_exptl_crystal_colour yellow
_exptl_crystal_density_diffrn 1.419
_exptl_crystal_density_method 'not measured'
_exptl_crystal_description block
_exptl_crystal_F_000 2224
_exptl_crystal_size_max 0.25
_exptl_crystal_size_mid 0.22
_exptl_crystal_size_min 0.07
_refine_diff_density_max 0.625
_refine_diff_density_min -0.461
_refine_ls_extinction_method none
_refine_ls_goodness_of_fit_ref 1.038
_refine_ls_hydrogen_treatment constr
_refine_ls_matrix_type full
_refine_ls_number_parameters 334
_refine_ls_number_reflns 4417
_refine_ls_number_restraints 0
_refine_ls_restrained_S_all 1.038
_refine_ls_R_factor_all 0.0827
_refine_ls_R_factor_gt 0.0573
_refine_ls_shift/su_max 0.000
_refine_ls_shift/su_mean 0.000
_refine_ls_structure_factor_coef Fsqd
_refine_ls_weighting_details 'calc w=1/[\s^2^(Fo^2^)+(0.0837P)^2^+4.3115P] where P=(Fo^2^+2Fc^2^)/3'
_refine_ls_weighting_scheme calc
_refine_ls_wR_factor_gt 0.1541
_refine_ls_wR_factor_ref 0.1753
_reflns_number_gt 2996
_reflns_number_total 4417
_reflns_threshold_expression I>2\s(I)
_cod_data_source_file sj5246.cif
_cod_data_source_block I
_cod_original_cell_volume 4999.3(8)
_cod_original_sg_symbol_H-M 'C 2/c'
_cod_database_code 2235978
_cod_database_fobs_code 2235978

loop_
_symmetry_equiv_pos_as_xyz
'x, y, z'
'-x, y, -z+1/2'
'x+1/2, y+1/2, z'
'-x+1/2, y+1/2, -z+1/2'
'-x, -y, -z'
'x, -y, z-1/2'
'-x+1/2, -y+1/2, -z'
'x+1/2, -y+1/2, z-1/2'

loop_
_atom_site_type_symbol
_atom_site_label
_atom_site_fract_x
_atom_site_fract_y
_atom_site_fract_z
_atom_site_U_iso_or_equiv
_atom_site_adp_type
_atom_site_calc_flag
_atom_site_refinement_flags
_atom_site_occupancy
_atom_site_symmetry_multiplicity
C C1 0.4904(2) 0.8333(6) 0.18443(11) 0.0783(11) Uani d . 1 1
C C2 0.5527(2) 0.8799(4) 0.19014(11) 0.0737(10) Uani d . 1 1
H H2 0.5633 0.9873 0.1955 0.088 Uiso calc R 1 1
C C3 0.59944(16) 0.7637(4) 0.18770(10) 0.0606(8) Uani d . 1 1
H H3 0.6418 0.7938 0.1915 0.073 Uiso calc R 1 1
C C4 0.58414(13) 0.6039(4) 0.17965(9) 0.0490(7) Uani d . 1 1
C C5 0.52105(16) 0.5623(5) 0.17391(12) 0.0700(9) Uani d . 1 1
H H5 0.5100 0.4553 0.1682 0.084 Uiso calc R 1 1
C C6 0.47386(18) 0.6774(7) 0.17651(14) 0.0917(13) Uani d . 1 1
H H6 0.4314 0.6481 0.1729 0.110 Uiso calc R 1 1
C C7 0.63529(13) 0.4768(3) 0.17948(9) 0.0471(7) Uani d . 1 1
H H7 0.6158 0.3740 0.1699 0.057 Uiso calc R 1 1
C C8 0.66452(14) 0.4592(3) 0.22959(9) 0.0472(7) Uani d . 1 1
C C9 0.63449(16) 0.3611(4) 0.26056(10) 0.0609(8) Uani d . 1 1
H H9 0.5991 0.3016 0.2503 0.073 Uiso calc R 1 1
C C10 0.65702(19) 0.3512(4) 0.30690(11) 0.0749(10) Uani d . 1 1
H H10 0.6356 0.2884 0.3279 0.090 Uiso calc R 1 1
C C11 0.7106(2) 0.4329(4) 0.32234(11) 0.0766(11) Uani d . 1 1
H H11 0.7259 0.4240 0.3534 0.092 Uiso calc R 1 1
C C12 0.74098(18) 0.5272(4) 0.29149(11) 0.0683(9) Uani d . 1 1
H H12 0.7776 0.5820 0.3015 0.082 Uiso calc R 1 1
C C13 0.71784(15) 0.5421(3) 0.24554(10) 0.0572(8) Uani d . 1 1
H H13 0.7385 0.6089 0.2251 0.069 Uiso calc R 1 1
C C14 0.65583(14) 0.5363(4) 0.09816(9) 0.0526(7) Uani d . 1 1
H H14A 0.6220 0.6154 0.0980 0.063 Uiso calc R 1 1
H H14B 0.6379 0.4345 0.0874 0.063 Uiso calc R 1 1
C C15 0.70566(15) 0.5901(4) 0.06551(10) 0.0569(8) Uani d . 1 1
H H15A 0.6869 0.5989 0.0338 0.068 Uiso calc R 1 1
H H15B 0.7213 0.6956 0.0750 0.068 Uiso calc R 1 1
C C16 0.78429(15) 0.4460(4) 0.11470(10) 0.0624(8) Uani d . 1 1
H H16A 0.8031 0.5443 0.1274 0.075 Uiso calc R 1 1
H H16B 0.8170 0.3640 0.1148 0.075 Uiso calc R 1 1
C C17 0.73229(14) 0.3923(4) 0.14476(10) 0.0535(7) Uani d . 1 1
H H17A 0.7135 0.2937 0.1321 0.064 Uiso calc R 1 1
H H17B 0.7495 0.3703 0.1763 0.064 Uiso calc R 1 1
C C18 0.89491(14) 0.6145(3) 0.98892(9) 0.0476(7) Uani d . 1 1
C C19 0.92823(13) 0.7277(3) 1.01969(9) 0.0458(6) Uani d . 1 1
C C20 0.98723(13) 0.7849(3) 1.01257(9) 0.0478(7) Uani d . 1 1
H H20 1.0065 0.8563 1.0340 0.057 Uiso calc R 1 1
C C21 1.01856(13) 0.7372(3) 0.97362(9) 0.0463(6) Uani d . 1 1
C C22 0.98998(13) 0.6302(3) 0.94120(9) 0.0473(7) Uani d . 1 1
H H22 1.0111 0.5966 0.9151 0.057 Uiso calc R 1 1
C C23 0.93097(14) 0.5763(3) 0.94855(8) 0.0456(6) Uani d . 1 1
Cl Cl1 0.43227(7) 0.9810(2) 0.18712(4) 0.1402(6) Uani d . 1 1
N N1 0.68382(10) 0.5177(2) 0.14618(7) 0.0434(5) Uani d . 1 1
N N2 0.75908(12) 0.4746(3) 0.06606(8) 0.0579(7) Uani d . 1 1
H H2A 0.7458 0.3808 0.0531 0.069 Uiso calc R 1 1
H H2B 0.7900 0.5140 0.0488 0.069 Uiso calc R 1 1
N N3 0.89901(14) 0.7854(3) 1.06134(9) 0.0658(7) Uani d . 1 1
N N4 1.08105(12) 0.7960(3) 0.96648(9) 0.0631(7) Uani d . 1 1
N N5 0.90198(15) 0.4691(3) 0.91305(9) 0.0638(7) Uani d . 1 1
O O1 0.84301(10) 0.5503(3) 0.99573(7) 0.0664(6) Uani d . 1 1
O O2 0.84210(16) 0.7700(4) 1.06424(12) 0.1309(14) Uani d . 1 1
O O3 0.92957(14) 0.8649(4) 1.08951(9) 0.1129(11) Uani d . 1 1
O O4 1.10570(11) 0.8886(3) 0.99550(9) 0.0830(7) Uani d . 1 1
O O5 1.10730(11) 0.7526(4) 0.93145(9) 0.0903(8) Uani d . 1 1
O O6 0.93478(15) 0.3624(3) 0.89779(9) 0.0927(9) Uani d . 1 1
O O7 0.84749(14) 0.4966(4) 0.89915(9) 0.0922(9) Uani d . 1 1
O O1W 0.74452(12) 0.3604(3) 0.95584(11) 0.0996(9) Uani d . 1 1
H H1WA 0.7756 0.4210 0.9638 0.100 Uiso d R 1 1
H H1WB 0.7219 0.4009 0.9333 0.100 Uiso d R 1 1

loop_
_atom_site_aniso_label
_atom_site_aniso_U_11
_atom_site_aniso_U_22
_atom_site_aniso_U_33
_atom_site_aniso_U_12
_atom_site_aniso_U_13
_atom_site_aniso_U_23
C1 0.076(3) 0.113(3) 0.0465(18) 0.037(2) 0.0071(17) 0.008(2)
C2 0.104(3) 0.069(2) 0.0476(18) 0.020(2) 0.0063(18) -0.0020(16)
C3 0.063(2) 0.066(2) 0.0534(17) 0.0055(16) 0.0062(14) -0.0042(15)
C4 0.0517(17) 0.0633(19) 0.0323(13) -0.0009(14) 0.0060(11) 0.0012(12)
C5 0.057(2) 0.086(2) 0.066(2) -0.0055(18) -0.0042(16) 0.0045(18)
C6 0.053(2) 0.139(4) 0.083(3) 0.013(2) -0.0016(19) 0.021(3)
C7 0.0550(17) 0.0479(16) 0.0390(14) -0.0083(13) 0.0066(12) -0.0017(12)
C8 0.0609(18) 0.0451(15) 0.0362(14) 0.0050(13) 0.0099(12) 0.0016(12)
C9 0.070(2) 0.0621(19) 0.0514(17) -0.0011(16) 0.0138(15) 0.0072(15)
C10 0.102(3) 0.078(2) 0.0464(18) 0.010(2) 0.0210(18) 0.0172(17)
C11 0.114(3) 0.074(2) 0.0407(17) 0.022(2) -0.0060(18) -0.0037(17)
C12 0.092(3) 0.059(2) 0.0517(19) 0.0035(18) -0.0103(17) -0.0110(16)
C13 0.076(2) 0.0493(17) 0.0459(16) -0.0060(15) 0.0015(14) 0.0000(13)
C14 0.0597(18) 0.0622(18) 0.0360(14) -0.0025(14) 0.0050(12) 0.0029(13)
C15 0.068(2) 0.0625(19) 0.0413(15) -0.0056(15) 0.0105(13) 0.0058(13)
C16 0.0562(19) 0.077(2) 0.0551(18) 0.0061(16) 0.0105(14) -0.0074(16)
C17 0.0615(18) 0.0558(17) 0.0437(15) 0.0042(14) 0.0074(13) -0.0004(13)
C18 0.0596(18) 0.0456(15) 0.0377(14) -0.0050(13) 0.0036(12) 0.0050(12)
C19 0.0569(18) 0.0463(15) 0.0349(13) -0.0004(13) 0.0105(12) -0.0017(11)
C20 0.0556(18) 0.0469(15) 0.0407(14) 0.0011(13) 0.0000(12) -0.0056(12)
C21 0.0450(16) 0.0524(16) 0.0416(14) 0.0024(12) 0.0037(12) -0.0032(12)
C22 0.0587(18) 0.0481(16) 0.0357(14) 0.0051(13) 0.0066(12) 0.0004(12)
C23 0.0615(18) 0.0420(15) 0.0332(13) -0.0034(13) 0.0002(12) -0.0011(11)
Cl1 0.1339(11) 0.1911(15) 0.0945(9) 0.1027(11) -0.0038(7) 0.0031(8)
N1 0.0497(13) 0.0483(13) 0.0329(11) 0.0007(10) 0.0079(9) 0.0009(9)
N2 0.0628(16) 0.0653(16) 0.0474(14) -0.0124(13) 0.0204(11) -0.0090(12)
N3 0.073(2) 0.0739(18) 0.0525(15) -0.0172(15) 0.0207(14) -0.0167(13)
N4 0.0517(16) 0.0783(18) 0.0599(16) -0.0023(13) 0.0082(13) -0.0124(14)
N5 0.083(2) 0.0657(18) 0.0430(14) -0.0191(16) 0.0051(14) -0.0043(13)
O1 0.0707(15) 0.0780(15) 0.0518(12) -0.0294(12) 0.0165(10) -0.0060(10)
O2 0.110(2) 0.157(3) 0.134(3) -0.068(2) 0.080(2) -0.084(2)
O3 0.096(2) 0.176(3) 0.0682(16) -0.019(2) 0.0176(14) -0.0608(19)
O4 0.0640(15) 0.1024(19) 0.0827(16) -0.0237(14) 0.0053(12) -0.0275(15)
O5 0.0620(15) 0.131(2) 0.0809(17) -0.0089(15) 0.0277(13) -0.0341(16)
O6 0.142(3) 0.0651(15) 0.0704(16) -0.0023(16) 0.0001(16) -0.0268(13)
O7 0.0768(18) 0.135(2) 0.0642(16) -0.0288(17) -0.0021(13) -0.0199(15)
O1W 0.0735(17) 0.0920(19) 0.133(2) -0.0152(14) 0.0024(16) -0.0241(17)

loop_
_atom_type_symbol
_atom_type_description
_atom_type_scat_dispersion_real
_atom_type_scat_dispersion_imag
_atom_type_scat_source
C C 0.0033 0.0016 'International Tables Vol C Tables 4.2.6.8 and 6.1.1.4'
H H 0.0000 0.0000 'International Tables Vol C Tables 4.2.6.8 and 6.1.1.4'
N N 0.0061 0.0033 'International Tables Vol C Tables 4.2.6.8 and 6.1.1.4'
O O 0.0106 0.0060 'International Tables Vol C Tables 4.2.6.8 and 6.1.1.4'
Cl Cl 0.1484 0.1585 'International Tables Vol C Tables 4.2.6.8 and 6.1.1.4'

loop_
_geom_angle_atom_site_label_1
_geom_angle_atom_site_label_2
_geom_angle_atom_site_label_3
_geom_angle
C6 C1 C2 121.6(3)
C6 C1 Cl1 120.2(4)
C2 C1 Cl1 118.2(4)
C1 C2 C3 118.7(4)
C1 C2 H2 120.6
C3 C2 H2 120.6
C4 C3 C2 121.0(3)
C4 C3 H3 119.5
C2 C3 H3 119.5
C5 C4 C3 118.5(3)
C5 C4 C7 120.9(3)
C3 C4 C7 120.6(3)
C4 C5 C6 121.0(4)
C4 C5 H5 119.5
C6 C5 H5 119.5
C1 C6 C5 119.2(4)
C1 C6 H6 120.4
C5 C6 H6 120.4
N1 C7 C4 111.4(2)
N1 C7 C8 111.3(2)
C4 C7 C8 108.5(2)
N1 C7 H7 108.6
C4 C7 H7 108.6
C8 C7 H7 108.6
C13 C8 C9 118.6(3)
C13 C8 C7 122.8(2)
C9 C8 C7 118.5(3)
C8 C9 C10 120.0(3)
C8 C9 H9 120.0
C10 C9 H9 120.0
C11 C10 C9 120.9(3)
C11 C10 H10 119.5
C9 C10 H10 119.5
C12 C11 C10 119.1(3)
C12 C11 H11 120.5
C10 C11 H11 120.5
C11 C12 C13 120.6(3)
C11 C12 H12 119.7
C13 C12 H12 119.7
C8 C13 C12 120.8(3)
C8 C13 H13 119.6
C12 C13 H13 119.6
N1 C14 C15 110.2(2)
N1 C14 H14A 109.6
C15 C14 H14A 109.6
N1 C14 H14B 109.6
C15 C14 H14B 109.6
H14A C14 H14B 108.1
N2 C15 C14 111.0(2)
N2 C15 H15A 109.4
C14 C15 H15A 109.4
N2 C15 H15B 109.4
C14 C15 H15B 109.4
H15A C15 H15B 108.0
N2 C16 C17 110.2(2)
N2 C16 H16A 109.6
C17 C16 H16A 109.6
N2 C16 H16B 109.6
C17 C16 H16B 109.6
H16A C16 H16B 108.1
N1 C17 C16 109.9(2)
N1 C17 H17A 109.7
C16 C17 H17A 109.7
N1 C17 H17B 109.7
C16 C17 H17B 109.7
H17A C17 H17B 108.2
O1 C18 C19 126.1(3)
O1 C18 C23 122.4(2)
C19 C18 C23 111.4(2)
C20 C19 C18 123.9(2)
C20 C19 N3 116.2(2)
C18 C19 N3 119.9(3)
C19 C20 C21 120.2(2)
C19 C20 H20 119.9
C21 C20 H20 119.9
C20 C21 C22 120.4(3)
C20 C21 N4 120.1(2)
C22 C21 N4 119.5(2)
C23 C22 C21 118.6(2)
C23 C22 H22 120.7
C21 C22 H22 120.7
C22 C23 C18 125.4(2)
C22 C23 N5 116.8(2)
C18 C23 N5 117.7(3)
C17 N1 C14 107.3(2)
C17 N1 C7 111.5(2)
C14 N1 C7 111.4(2)
C16 N2 C15 110.5(2)
C16 N2 H2A 109.5
C15 N2 H2A 109.5
C16 N2 H2B 109.5
C15 N2 H2B 109.5
H2A N2 H2B 108.1
O3 N3 O2 120.7(3)
O3 N3 C19 119.5(3)
O2 N3 C19 119.1(3)
O5 N4 O4 122.8(3)
O5 N4 C21 118.5(3)
O4 N4 C21 118.7(2)
O6 N5 O7 124.4(3)
O6 N5 C23 117.7(3)
O7 N5 C23 117.8(3)
H1WA O1W H1WA 0.0
H1WA O1W H1WB 111.4
H1WA O1W H1WB 111.4

loop_
_geom_bond_atom_site_label_1
_geom_bond_atom_site_label_2
_geom_bond_distance
C1 C6 1.356(6)
C1 C2 1.376(5)
C1 Cl1 1.740(4)
C2 C3 1.384(5)
C2 H2 0.9300
C3 C4 1.382(4)
C3 H3 0.9300
C4 C5 1.379(4)
C4 C7 1.511(4)
C5 C6 1.386(5)
C5 H5 0.9300
C6 H6 0.9300
C7 N1 1.474(3)
C7 C8 1.534(4)
C7 H7 0.9800
C8 C13 1.378(4)
C8 C9 1.381(4)
C9 C10 1.384(4)
C9 H9 0.9300
C10 C11 1.372(5)
C10 H10 0.9300
C11 C12 1.364(5)
C11 H11 0.9300
C12 C13 1.380(4)
C12 H12 0.9300
C13 H13 0.9300
C14 N1 1.471(3)
C14 C15 1.510(4)
C14 H14A 0.9700
C14 H14B 0.9700
C15 N2 1.481(4)
C15 H15A 0.9700
C15 H15B 0.9700
C16 N2 1.479(4)
C16 C17 1.497(4)
C16 H16A 0.9700
C16 H16B 0.9700
C17 N1 1.463(3)
C17 H17A 0.9700
C17 H17B 0.9700
C18 O1 1.244(3)
C18 C19 1.444(4)
C18 C23 1.449(4)
C19 C20 1.360(4)
C19 N3 1.449(4)
C20 C21 1.381(4)
C20 H20 0.9300
C21 C22 1.397(4)
C21 N4 1.433(4)
C22 C23 1.352(4)
C22 H22 0.9300
C23 N5 1.459(4)
N2 H2A 0.9000
N2 H2B 0.9000
N3 O3 1.202(3)
N3 O2 1.217(4)
N4 O5 1.223(3)
N4 O4 1.226(3)
N5 O6 1.219(4)
N5 O7 1.220(4)
O1W H1WA 0.8501
O1W H1WA 0.8501
O1W H1WB 0.8502

loop_
_geom_hbond_atom_site_label_D
_geom_hbond_atom_site_label_H
_geom_hbond_atom_site_label_A
_geom_hbond_site_symmetry_A
_geom_hbond_distance_DH
_geom_hbond_distance_HA
_geom_hbond_distance_DA
_geom_hbond_angle_DHA
N2 H2A O1W 7_656 0.90 2.03 2.850(4) 150.9
N2 H2B O1 1_554 0.90 1.96 2.819(3) 160.4
N2 H2B O2 1_554 0.90 2.42 3.017(4) 123.8
O1W H1WA O1 . 0.85 1.97 2.805(3) 168.0
C16 H16B O5 5_766 0.97 2.34 3.166(4) 143
